data_7135764
loop_
_publ_author_name
'Wu, Haijian'
'Sun, Manman'
'Wang, Zhiming'
'Yang, Jianguo'
'Zhu, Gangguo'

_publ_section_title
;
 HFIP-promoted strain-release rearrangement/<i>N</i>-functionalization of
 azabicyclo[1.1.0]butanes with <i>para</i>-quinone methides for the
 synthesis of azetidines.
;
_journal_issue 39
_journal_name_full 'Chemical communications (Cambridge, England)'
_journal_page_first 9964
_journal_page_last 9968
_journal_paper_doi 10.1039/d6cc01195k
_journal_volume 62
_journal_year 2026
_chemical_formula_moiety 'C37 H47 N O2'
_chemical_formula_sum 'C37 H47 N O2'
_chemical_formula_weight 537.75
_space_group_crystal_system monoclinic
_space_group_IT_number 14
_space_group_name_Hall '-P 2yn'
_space_group_name_H-M_alt 'P 1 21/n 1'
_atom_sites_solution_hydrogens geom
_atom_sites_solution_primary dual
_audit_creation_date 2026-03-31
_audit_creation_method
;
Olex2 1.5
(compiled 2026.03.20 svn.r2bc28608 for OlexSys, GUI svn.r7530)
;
_audit_update_record
;
2026-03-31 deposited with the CCDC.	2026-04-23 downloaded from the CCDC.
;
_cell_angle_alpha 90
_cell_angle_beta 109.571(2)
_cell_angle_gamma 90
_cell_formula_units_Z 4
_cell_length_a 9.7604(5)
_cell_length_b 31.8875(15)
_cell_length_c 10.8660(4)
_cell_measurement_reflns_used 5964
_cell_measurement_temperature 200.00
_cell_measurement_theta_max 56.47
_cell_measurement_theta_min 4.35
_cell_volume 3186.5(3)
_computing_cell_refinement 'SAINT V8.40A (Bruker, 2019)'
_computing_data_reduction 'SAINT V8.40A (Bruker, 2019)'
_computing_molecular_graphics 'Olex2 1.5 (Dolomanov et al., 2009)'
_computing_publication_material 'Olex2 1.5 (Dolomanov et al., 2009)'
_computing_structure_refinement 'SHELXL 2019/2 (Sheldrick, 2015)'
_computing_structure_solution 'SHELXT 2018/2 (Sheldrick, 2018)'
_diffrn_ambient_temperature 200.00
_diffrn_measured_fraction_theta_full 0.994
_diffrn_measured_fraction_theta_max 0.990
_diffrn_measurement_device_type 'Bruker APEX-II CCD'
_diffrn_measurement_method '\f and \w scans'
_diffrn_radiation_type GaK\a
_diffrn_radiation_wavelength 1.34138
_diffrn_reflns_av_R_equivalents 0.0636
_diffrn_reflns_av_unetI/netI 0.0751
_diffrn_reflns_Laue_measured_fraction_full 0.994
_diffrn_reflns_Laue_measured_fraction_max 0.990
_diffrn_reflns_limit_h_max 12
_diffrn_reflns_limit_h_min -12
_diffrn_reflns_limit_k_max 22
_diffrn_reflns_limit_k_min -39
_diffrn_reflns_limit_l_max 13
_diffrn_reflns_limit_l_min -13
_diffrn_reflns_number 24127
_diffrn_reflns_point_group_measured_fraction_full 0.994
_diffrn_reflns_point_group_measured_fraction_max 0.990
_diffrn_reflns_theta_full 53.594
_diffrn_reflns_theta_max 57.163
_diffrn_reflns_theta_min 4.353
_diffrn_source_current 3.57
_diffrn_source_power 0.24947159999999996
_diffrn_source_voltage 69.88
_diffrn_standards_number 0
_exptl_absorpt_coefficient_mu 0.345
_exptl_absorpt_correction_T_max 0.0688
_exptl_absorpt_correction_T_min 0.0105
_exptl_absorpt_correction_type multi-scan
_exptl_absorpt_process_details
;
SADABS-2016/2 (Bruker,2016/2) was used for absorption correction.
wR2(int) was 0.1671 before and 0.0966 after correction.
The Ratio of minimum to maximum transmission is 0.1526.
The \l/2 correction factor is Not present.
;
_exptl_crystal_density_diffrn 1.121
_exptl_crystal_description block
_exptl_crystal_F_000 1168
_exptl_crystal_size_max 0.2
_exptl_crystal_size_mid 0.15
_exptl_crystal_size_min 0.1
_refine_diff_density_max 0.260
_refine_diff_density_min -0.156
_refine_diff_density_rms 0.031
_refine_ls_extinction_method none
_refine_ls_goodness_of_fit_ref 1.093
_refine_ls_hydrogen_treatment constr
_refine_ls_matrix_type full
_refine_ls_number_parameters 367
_refine_ls_number_reflns 6496
_refine_ls_number_restraints 0
_refine_ls_restrained_S_all 1.093
_refine_ls_R_factor_all 0.0814
_refine_ls_R_factor_gt 0.0595
_refine_ls_shift/su_max 0.000
_refine_ls_shift/su_mean 0.000
_refine_ls_structure_factor_coef Fsqd
_refine_ls_weighting_details 'w=1/[\s^2^(Fo^2^)+(0.0671P)^2^+0.4248P] where P=(Fo^2^+2Fc^2^)/3'
_refine_ls_weighting_scheme calc
_refine_ls_wR_factor_gt 0.1650
_refine_ls_wR_factor_ref 0.1784
_reflns_Friedel_coverage 0.000
_reflns_number_gt 4494
_reflns_number_total 6496
_reflns_threshold_expression 'I > 2\s(I)'
_cod_data_source_file d6cc01195k2.cif
_cod_data_source_block 0331_2_0m
_cod_depositor_comments 'Adding full bibliography for 7135763--7135765.cif.'
_cod_database_code 7135764
_shelx_shelxl_version_number 2019/2
_shelx_space_group_comment
;
The symmetry employed for this shelxl refinement is uniquely defined
by the following loop, which should always be used as a source of
symmetry information in preference to the above space-group names.
They are only intended as comments.
;
_shelx_estimated_absorpt_t_max 0.966
_shelx_estimated_absorpt_t_min 0.934
_olex2_refinement_description
;
1. Fixed Uiso
 At 1.2 times of:
  All C(H) groups, All C(H,H) groups
 At 1.5 times of:
  All C(H,H,H) groups, All O(H) groups
2.a Ternary CH refined with riding coordinates:
 C17(H17), C11(H11)
2.b Secondary CH2 refined with riding coordinates:
 C9(H9A,H9B), C2(H2A,H2B), C12(H12A,H12B), C13(H13A,H13B), C14(H14A,H14B),
 C16(H16A,H16B), C15(H15A,H15B)
2.c Aromatic/amide H refined with riding coordinates:
 C19(H19), C23(H23), C33(H33), C37(H37), C34(H34), C4(H4), C5(H5), C36(H36),
 C6(H6), C35(H35), C8(H8), C7(H7)
2.d Tetrahedral OH refined with riding coordinates:
 O2(H2)
2.e Idealised Me refined as rotating group:
 C29(H29A,H29B,H29C), C31(H31A,H31B,H31C), C25(H25A,H25B,H25C), C27(H27A,H27B,
 H27C), C26(H26A,H26B,H26C), C30(H30A,H30B,H30C)
;
_olex2_submission_special_instructions 'No special instructions were received'

loop_
_space_group_symop_operation_xyz
'x, y, z'
'-x+1/2, y+1/2, -z+1/2'
'-x, -y, -z'
'x-1/2, -y-1/2, z-1/2'

loop_
_atom_site_label
_atom_site_type_symbol
_atom_site_fract_x
_atom_site_fract_y
_atom_site_fract_z
_atom_site_U_iso_or_equiv
_atom_site_adp_type
_atom_site_occupancy
_atom_site_site_symmetry_order
_atom_site_calc_flag
_atom_site_refinement_flags_posn
_atom_site_refinement_flags_adp
_atom_site_refinement_flags_occupancy
_atom_site_disorder_assembly
_atom_site_disorder_group
O2 O 0.32055(16) 0.53397(5) 0.20790(14) 0.0817(4) Uani 1 1 d . . . . .
H2 H 0.328837 0.508774 0.231823 0.123 Uiso 1 1 calc R U . . .
O1 O 0.46619(18) 0.70533(6) 0.90705(16) 0.0922(5) Uani 1 1 d . . . . .
N1 N 0.59034(17) 0.65771(5) 0.68720(16) 0.0662(4) Uani 1 1 d . . . . .
C18 C 0.5753(2) 0.60804(6) 0.51256(19) 0.0621(5) Uani 1 1 d . . . . .
C19 C 0.4540(2) 0.58818(6) 0.52353(19) 0.0629(5) Uani 1 1 d . . . . .
H19 H 0.432084 0.591412 0.601852 0.075 Uiso 1 1 calc R U . . .
C23 C 0.6053(2) 0.60434(6) 0.39780(19) 0.0646(5) Uani 1 1 d . . . . .
H23 H 0.686376 0.618989 0.389244 0.077 Uiso 1 1 calc R U . . .
C10 C 0.4315(2) 0.71856(6) 0.7966(2) 0.0684(5) Uani 1 1 d . . . . .
C29 C 0.2507(3) 0.49380(7) 0.4473(2) 0.0781(6) Uani 1 1 d . . . . .
H29A H 0.252383 0.483170 0.363197 0.117 Uiso 1 1 calc R U . . .
H29B H 0.170905 0.480485 0.468579 0.117 Uiso 1 1 calc R U . . .
H29C H 0.343213 0.487299 0.515565 0.117 Uiso 1 1 calc R U . . .
C32 C 0.7866(2) 0.60633(6) 0.72648(19) 0.0626(5) Uani 1 1 d . . . . .
C9 C 0.4960(2) 0.69030(6) 0.60384(19) 0.0658(5) Uani 1 1 d . . . . .
H9A H 0.391425 0.682933 0.572101 0.079 Uiso 1 1 calc R U . . .
H9B H 0.528123 0.699764 0.531106 0.079 Uiso 1 1 calc R U . . .
C20 C 0.3623(2) 0.56345(6) 0.42288(19) 0.0617(5) Uani 1 1 d . . . . .
C33 C 0.7527(2) 0.58550(7) 0.8235(2) 0.0732(5) Uani 1 1 d . . . . .
H33 H 0.658274 0.588387 0.829414 0.088 Uiso 1 1 calc R U . . .
C17 C 0.6759(2) 0.63365(6) 0.62532(19) 0.0649(5) Uani 1 1 d . . . . .
H17 H 0.730552 0.653834 0.588653 0.078 Uiso 1 1 calc R U . . .
C11 C 0.2790(2) 0.73409(6) 0.7267(2) 0.0676(5) Uani 1 1 d . . . . .
H11 H 0.273864 0.744767 0.638733 0.081 Uiso 1 1 calc R U . . .
C21 C 0.4012(2) 0.55904(6) 0.31057(19) 0.0650(5) Uani 1 1 d . . . . .
C1 C 0.5405(2) 0.72038(6) 0.72342(18) 0.0623(5) Uani 1 1 d . . . . .
C3 C 0.5720(2) 0.76568(6) 0.69947(19) 0.0642(5) Uani 1 1 d . . . . .
C2 C 0.6702(2) 0.69047(6) 0.7824(2) 0.0663(5) Uani 1 1 d . . . . .
H2A H 0.761304 0.699959 0.770106 0.080 Uiso 1 1 calc R U . . .
H2B H 0.686935 0.682992 0.874726 0.080 Uiso 1 1 calc R U . . .
C22 C 0.5210(2) 0.57990(6) 0.2941(2) 0.0651(5) Uani 1 1 d . . . . .
C37 C 0.9249(2) 0.60183(7) 0.7205(2) 0.0710(5) Uani 1 1 d . . . . .
H37 H 0.950301 0.615846 0.654071 0.085 Uiso 1 1 calc R U . . .
C28 C 0.2279(2) 0.54162(6) 0.4387(2) 0.0692(5) Uani 1 1 d . . . . .
C34 C 0.8541(3) 0.56043(7) 0.9124(2) 0.0784(6) Uani 1 1 d . . . . .
H34 H 0.828661 0.545951 0.978089 0.094 Uiso 1 1 calc R U . . .
C4 C 0.5084(2) 0.78512(7) 0.5800(2) 0.0756(6) Uani 1 1 d . . . . .
H4 H 0.441287 0.769895 0.510596 0.091 Uiso 1 1 calc R U . . .
C12 C 0.2394(2) 0.76998(7) 0.8024(2) 0.0768(6) Uani 1 1 d . . . . .
H12A H 0.247503 0.760165 0.890981 0.092 Uiso 1 1 calc R U . . .
H12B H 0.308618 0.793440 0.811705 0.092 Uiso 1 1 calc R U . . .
C5 C 0.5404(3) 0.82633(7) 0.5596(2) 0.0833(6) Uani 1 1 d . . . . .
H5 H 0.495346 0.839110 0.476845 0.100 Uiso 1 1 calc R U . . .
C36 C 1.0275(2) 0.57701(8) 0.8107(2) 0.0796(6) Uani 1 1 d . . . . .
H36 H 1.122492 0.574400 0.805920 0.096 Uiso 1 1 calc R U . . .
C6 C 0.6378(3) 0.84874(7) 0.6593(2) 0.0818(6) Uani 1 1 d . . . . .
H6 H 0.661499 0.876839 0.645387 0.098 Uiso 1 1 calc R U . . .
C35 C 0.9926(3) 0.55642(7) 0.9059(2) 0.0792(6) Uani 1 1 d . . . . .
H35 H 1.062764 0.539429 0.967361 0.095 Uiso 1 1 calc R U . . .
C8 C 0.6674(2) 0.78905(7) 0.7997(2) 0.0751(6) Uani 1 1 d . . . . .
H8 H 0.710634 0.776743 0.883425 0.090 Uiso 1 1 calc R U . . .
C31 C 0.0875(2) 0.55295(8) 0.3269(3) 0.0888(7) Uani 1 1 d . . . . .
H31A H 0.097634 0.545123 0.243133 0.133 Uiso 1 1 calc R U . . .
H31B H 0.070116 0.583191 0.327956 0.133 Uiso 1 1 calc R U . . .
H31C H 0.005360 0.537734 0.338339 0.133 Uiso 1 1 calc R U . . .
C25 C 0.6926(3) 0.60298(8) 0.1734(2) 0.0862(7) Uani 1 1 d . . . . .
H25A H 0.670669 0.632418 0.184986 0.129 Uiso 1 1 calc R U . . .
H25B H 0.713311 0.599870 0.091679 0.129 Uiso 1 1 calc R U . . .
H25C H 0.777541 0.594126 0.246842 0.129 Uiso 1 1 calc R U . . .
C24 C 0.5607(2) 0.57550(7) 0.1684(2) 0.0751(6) Uani 1 1 d . . . . .
C7 C 0.7001(3) 0.83020(7) 0.7786(2) 0.0837(7) Uani 1 1 d . . . . .
H7 H 0.766546 0.845667 0.847826 0.100 Uiso 1 1 calc R U . . .
C13 C 0.0845(2) 0.78543(8) 0.7316(2) 0.0825(6) Uani 1 1 d . . . . .
H13A H 0.059020 0.807360 0.784736 0.099 Uiso 1 1 calc R U . . .
H13B H 0.079141 0.798039 0.646887 0.099 Uiso 1 1 calc R U . . .
C27 C 0.4339(3) 0.58949(10) 0.0478(2) 0.1007(8) Uani 1 1 d . . . . .
H27A H 0.348687 0.571948 0.038855 0.151 Uiso 1 1 calc R U . . .
H27B H 0.461867 0.586562 -0.030415 0.151 Uiso 1 1 calc R U . . .
H27C H 0.410380 0.618875 0.058017 0.151 Uiso 1 1 calc R U . . .
C14 C -0.0231(3) 0.74978(9) 0.7084(3) 0.0929(7) Uani 1 1 d . . . . .
H14A H -0.026293 0.739536 0.793374 0.112 Uiso 1 1 calc R U . . .
H14B H -0.121226 0.760161 0.657132 0.112 Uiso 1 1 calc R U . . .
C26 C 0.6041(3) 0.53002(8) 0.1536(3) 0.0934(7) Uani 1 1 d . . . . .
H26A H 0.689670 0.522488 0.228363 0.140 Uiso 1 1 calc R U . . .
H26B H 0.627019 0.527235 0.072818 0.140 Uiso 1 1 calc R U . . .
H26C H 0.523315 0.511292 0.150234 0.140 Uiso 1 1 calc R U . . .
C16 C 0.1703(3) 0.69810(7) 0.7079(3) 0.0845(6) Uani 1 1 d . . . . .
H16A H 0.194808 0.675352 0.656867 0.101 Uiso 1 1 calc R U . . .
H16B H 0.175585 0.686605 0.794020 0.101 Uiso 1 1 calc R U . . .
C30 C 0.2053(3) 0.55529(8) 0.5658(3) 0.0884(7) Uani 1 1 d . . . . .
H30A H 0.116107 0.542512 0.571111 0.133 Uiso 1 1 calc R U . . .
H30B H 0.196858 0.585903 0.567019 0.133 Uiso 1 1 calc R U . . .
H30C H 0.288405 0.546200 0.640528 0.133 Uiso 1 1 calc R U . . .
C15 C 0.0167(3) 0.71396(8) 0.6361(3) 0.0917(7) Uani 1 1 d . . . . .
H15A H 0.010016 0.723405 0.547530 0.110 Uiso 1 1 calc R U . . .
H15B H -0.053378 0.690730 0.626709 0.110 Uiso 1 1 calc R U . . .

loop_
_atom_site_aniso_label
_atom_site_aniso_U_11
_atom_site_aniso_U_22
_atom_site_aniso_U_33
_atom_site_aniso_U_23
_atom_site_aniso_U_13
_atom_site_aniso_U_12
O2 0.0843(10) 0.0885(10) 0.0670(9) -0.0162(7) 0.0184(7) -0.0176(8)
O1 0.0918(11) 0.1166(13) 0.0668(10) 0.0135(9) 0.0249(8) 0.0224(9)
N1 0.0636(9) 0.0639(9) 0.0639(10) -0.0077(7) 0.0120(8) 0.0049(7)
C18 0.0604(10) 0.0539(10) 0.0671(12) -0.0025(8) 0.0150(9) 0.0026(8)
C19 0.0682(11) 0.0595(10) 0.0598(11) -0.0022(8) 0.0200(9) 0.0050(9)
C23 0.0620(11) 0.0618(11) 0.0684(12) -0.0009(9) 0.0199(9) 0.0014(8)
C10 0.0729(12) 0.0666(11) 0.0613(12) -0.0045(9) 0.0166(10) 0.0025(9)
C29 0.0799(14) 0.0672(12) 0.0868(15) -0.0025(11) 0.0274(12) -0.0051(10)
C32 0.0637(11) 0.0588(10) 0.0610(11) -0.0082(8) 0.0149(9) -0.0008(8)
C9 0.0647(11) 0.0635(11) 0.0627(11) -0.0066(8) 0.0129(9) 0.0040(9)
C20 0.0595(10) 0.0565(10) 0.0657(11) -0.0009(8) 0.0166(9) 0.0042(8)
C33 0.0675(12) 0.0796(13) 0.0731(13) -0.0033(10) 0.0246(11) 0.0043(10)
C17 0.0649(11) 0.0614(11) 0.0668(12) -0.0043(9) 0.0198(9) -0.0035(9)
C11 0.0647(11) 0.0698(12) 0.0662(12) -0.0005(9) 0.0189(9) -0.0015(9)
C21 0.0632(11) 0.0639(11) 0.0606(11) -0.0068(8) 0.0113(9) -0.0018(9)
C1 0.0616(10) 0.0617(10) 0.0569(10) -0.0053(8) 0.0110(9) 0.0018(8)
C3 0.0618(11) 0.0648(11) 0.0631(11) -0.0071(9) 0.0169(9) 0.0032(8)
C2 0.0646(11) 0.0638(11) 0.0633(11) -0.0084(8) 0.0120(9) 0.0012(9)
C22 0.0624(11) 0.0657(11) 0.0632(11) -0.0018(9) 0.0157(9) 0.0029(9)
C37 0.0680(12) 0.0737(13) 0.0686(13) -0.0014(10) 0.0193(10) -0.0014(10)
C28 0.0663(12) 0.0659(11) 0.0753(13) -0.0024(9) 0.0236(10) -0.0010(9)
C34 0.0863(15) 0.0812(14) 0.0682(13) 0.0049(10) 0.0265(11) 0.0078(11)
C4 0.0795(13) 0.0732(13) 0.0652(12) -0.0029(10) 0.0122(10) -0.0066(10)
C12 0.0753(13) 0.0806(14) 0.0717(13) -0.0057(11) 0.0208(11) 0.0049(11)
C5 0.0953(16) 0.0743(14) 0.0713(13) 0.0061(11) 0.0158(12) -0.0055(12)
C36 0.0666(13) 0.0905(15) 0.0786(14) -0.0049(12) 0.0203(11) 0.0079(11)
C6 0.0873(15) 0.0650(12) 0.0876(16) 0.0007(11) 0.0219(13) -0.0060(11)
C35 0.0812(15) 0.0825(14) 0.0670(13) 0.0015(11) 0.0158(11) 0.0161(11)
C8 0.0791(13) 0.0657(12) 0.0684(13) -0.0041(9) 0.0088(10) 0.0001(10)
C31 0.0607(12) 0.0921(16) 0.1077(19) 0.0098(14) 0.0204(12) 0.0006(11)
C25 0.0898(16) 0.0939(16) 0.0832(15) -0.0044(12) 0.0399(13) -0.0036(12)
C24 0.0747(13) 0.0847(14) 0.0672(13) -0.0057(10) 0.0256(11) -0.0021(11)
C7 0.0864(15) 0.0677(13) 0.0805(15) -0.0053(11) 0.0061(12) -0.0058(11)
C13 0.0795(14) 0.0861(15) 0.0807(15) -0.0063(12) 0.0253(12) 0.0100(11)
C27 0.0915(17) 0.142(2) 0.0664(14) 0.0085(15) 0.0240(13) 0.0017(16)
C14 0.0739(14) 0.116(2) 0.0929(17) 0.0082(15) 0.0331(13) 0.0056(13)
C26 0.1045(18) 0.0949(17) 0.0896(17) -0.0209(13) 0.0442(15) -0.0049(14)
C16 0.0806(14) 0.0725(13) 0.0968(17) 0.0029(12) 0.0252(13) -0.0074(11)
C30 0.0908(16) 0.0834(15) 0.1051(18) -0.0141(13) 0.0515(14) -0.0135(12)
C15 0.0721(14) 0.0854(16) 0.1099(19) 0.0057(14) 0.0203(13) -0.0164(12)

loop_
_atom_type_symbol
_atom_type_description
_atom_type_scat_dispersion_real
_atom_type_scat_dispersion_imag
_atom_type_scat_source
C C 0.0137 0.0067 'International Tables Vol C Tables 4.2.6.8 and 6.1.1.4'
H H 0.0000 0.0000 'International Tables Vol C Tables 4.2.6.8 and 6.1.1.4'
N N 0.0241 0.0134 'International Tables Vol C Tables 4.2.6.8 and 6.1.1.4'
O O 0.0389 0.0241 'International Tables Vol C Tables 4.2.6.8 and 6.1.1.4'

loop_
_geom_angle_atom_site_label_1
_geom_angle_atom_site_label_2
_geom_angle_atom_site_label_3
_geom_angle
_geom_angle_site_symmetry_1
_geom_angle_site_symmetry_3
_geom_angle_publ_flag
C21 O2 H2 109.5 . . ?
C9 N1 C2 90.35(14) . . ?
C17 N1 C9 115.06(16) . . ?
C17 N1 C2 116.26(15) . . ?
C19 C18 C17 121.03(18) . . ?
C23 C18 C19 119.11(18) . . ?
C23 C18 C17 119.86(17) . . ?
C18 C19 H19 118.9 . . ?
C18 C19 C20 122.14(19) . . ?
C20 C19 H19 118.9 . . ?
C18 C23 H23 118.9 . . ?
C18 C23 C22 122.24(19) . . ?
C22 C23 H23 118.9 . . ?
O1 C10 C11 121.0(2) . . ?
O1 C10 C1 121.19(19) . . ?
C11 C10 C1 117.81(18) . . ?
H29A C29 H29B 109.5 . . ?
H29A C29 H29C 109.5 . . ?
H29B C29 H29C 109.5 . . ?
C28 C29 H29A 109.5 . . ?
C28 C29 H29B 109.5 . . ?
C28 C29 H29C 109.5 . . ?
C33 C32 C17 122.18(18) . . ?
C33 C32 C37 118.34(19) . . ?
C37 C32 C17 119.47(19) . . ?
N1 C9 H9A 113.8 . . ?
N1 C9 H9B 113.8 . . ?
N1 C9 C1 88.82(14) . . ?
H9A C9 H9B 111.1 . . ?
C1 C9 H9A 113.8 . . ?
C1 C9 H9B 113.8 . . ?
C19 C20 C21 116.59(18) . . ?
C19 C20 C28 120.72(18) . . ?
C21 C20 C28 122.68(17) . . ?
C32 C33 H33 119.5 . . ?
C32 C33 C34 121.0(2) . . ?
C34 C33 H33 119.5 . . ?
N1 C17 C18 109.82(16) . . ?
N1 C17 C32 110.18(16) . . ?
N1 C17 H17 108.1 . . ?
C18 C17 C32 112.46(15) . . ?
C18 C17 H17 108.1 . . ?
C32 C17 H17 108.1 . . ?
C10 C11 H11 108.5 . . ?
C10 C11 C12 110.97(17) . . ?
C10 C11 C16 110.12(18) . . ?
C12 C11 H11 108.5 . . ?
C16 C11 H11 108.5 . . ?
C16 C11 C12 110.11(19) . . ?
O2 C21 C20 120.85(18) . . ?
O2 C21 C22 116.32(18) . . ?
C20 C21 C22 122.83(17) . . ?
C10 C1 C9 111.28(16) . . ?
C10 C1 C2 112.18(17) . . ?
C3 C1 C10 109.98(16) . . ?
C3 C1 C9 117.38(17) . . ?
C3 C1 C2 118.37(16) . . ?
C2 C1 C9 85.78(14) . . ?
C4 C3 C1 122.30(17) . . ?
C4 C3 C8 117.88(19) . . ?
C8 C3 C1 119.82(18) . . ?
N1 C2 C1 88.83(14) . . ?
N1 C2 H2A 113.8 . . ?
N1 C2 H2B 113.8 . . ?
C1 C2 H2A 113.8 . . ?
C1 C2 H2B 113.8 . . ?
H2A C2 H2B 111.1 . . ?
C23 C22 C21 116.99(19) . . ?
C23 C22 C24 120.72(18) . . ?
C21 C22 C24 122.28(18) . . ?
C32 C37 H37 119.6 . . ?
C32 C37 C36 120.7(2) . . ?
C36 C37 H37 119.6 . . ?
C29 C28 C20 109.99(17) . . ?
C31 C28 C29 110.65(18) . . ?
C31 C28 C20 111.79(18) . . ?
C30 C28 C29 106.77(19) . . ?
C30 C28 C20 110.85(17) . . ?
C30 C28 C31 106.62(19) . . ?
C33 C34 H34 120.0 . . ?
C33 C34 C35 120.0(2) . . ?
C35 C34 H34 120.0 . . ?
C3 C4 H4 119.3 . . ?
C3 C4 C5 121.4(2) . . ?
C5 C4 H4 119.3 . . ?
C11 C12 H12A 109.5 . . ?
C11 C12 H12B 109.5 . . ?
H12A C12 H12B 108.1 . . ?
C13 C12 C11 110.79(18) . . ?
C13 C12 H12A 109.5 . . ?
C13 C12 H12B 109.5 . . ?
C4 C5 H5 120.0 . . ?
C6 C5 C4 119.9(2) . . ?
C6 C5 H5 120.0 . . ?
C37 C36 H36 119.8 . . ?
C35 C36 C37 120.4(2) . . ?
C35 C36 H36 119.8 . . ?
C5 C6 H6 120.3 . . ?
C7 C6 C5 119.5(2) . . ?
C7 C6 H6 120.3 . . ?
C34 C35 H35 120.3 . . ?
C36 C35 C34 119.5(2) . . ?
C36 C35 H35 120.3 . . ?
C3 C8 H8 119.7 . . ?
C7 C8 C3 120.6(2) . . ?
C7 C8 H8 119.7 . . ?
C28 C31 H31A 109.5 . . ?
C28 C31 H31B 109.5 . . ?
C28 C31 H31C 109.5 . . ?
H31A C31 H31B 109.5 . . ?
H31A C31 H31C 109.5 . . ?
H31B C31 H31C 109.5 . . ?
H25A C25 H25B 109.5 . . ?
H25A C25 H25C 109.5 . . ?
H25B C25 H25C 109.5 . . ?
C24 C25 H25A 109.5 . . ?
C24 C25 H25B 109.5 . . ?
C24 C25 H25C 109.5 . . ?
C25 C24 C22 111.74(18) . . ?
C27 C24 C22 110.98(19) . . ?
C27 C24 C25 106.8(2) . . ?
C26 C24 C22 109.76(19) . . ?
C26 C24 C25 106.5(2) . . ?
C26 C24 C27 110.9(2) . . ?
C6 C7 C8 120.8(2) . . ?
C6 C7 H7 119.6 . . ?
C8 C7 H7 119.6 . . ?
C12 C13 H13A 109.5 . . ?
C12 C13 H13B 109.5 . . ?
H13A C13 H13B 108.1 . . ?
C14 C13 C12 110.9(2) . . ?
C14 C13 H13A 109.5 . . ?
C14 C13 H13B 109.5 . . ?
C24 C27 H27A 109.5 . . ?
C24 C27 H27B 109.5 . . ?
C24 C27 H27C 109.5 . . ?
H27A C27 H27B 109.5 . . ?
H27A C27 H27C 109.5 . . ?
H27B C27 H27C 109.5 . . ?
C13 C14 H14A 109.3 . . ?
C13 C14 H14B 109.3 . . ?
H14A C14 H14B 107.9 . . ?
C15 C14 C13 111.8(2) . . ?
C15 C14 H14A 109.3 . . ?
C15 C14 H14B 109.3 . . ?
C24 C26 H26A 109.5 . . ?
C24 C26 H26B 109.5 . . ?
C24 C26 H26C 109.5 . . ?
H26A C26 H26B 109.5 . . ?
H26A C26 H26C 109.5 . . ?
H26B C26 H26C 109.5 . . ?
C11 C16 H16A 109.7 . . ?
C11 C16 H16B 109.7 . . ?
H16A C16 H16B 108.2 . . ?
C15 C16 C11 109.78(19) . . ?
C15 C16 H16A 109.7 . . ?
C15 C16 H16B 109.7 . . ?
C28 C30 H30A 109.5 . . ?
C28 C30 H30B 109.5 . . ?
C28 C30 H30C 109.5 . . ?
H30A C30 H30B 109.5 . . ?
H30A C30 H30C 109.5 . . ?
H30B C30 H30C 109.5 . . ?
C14 C15 C16 111.4(2) . . ?
C14 C15 H15A 109.3 . . ?
C14 C15 H15B 109.3 . . ?
C16 C15 H15A 109.3 . . ?
C16 C15 H15B 109.3 . . ?
H15A C15 H15B 108.0 . . ?

loop_
_geom_bond_atom_site_label_1
_geom_bond_atom_site_label_2
_geom_bond_distance
_geom_bond_site_symmetry_2
_geom_bond_publ_flag
O2 H2 0.8400 . ?
O2 C21 1.384(2) . ?
O1 C10 1.208(2) . ?
N1 C9 1.480(2) . ?
N1 C17 1.454(3) . ?
N1 C2 1.493(2) . ?
C18 C19 1.382(3) . ?
C18 C23 1.378(3) . ?
C18 C17 1.525(3) . ?
C19 H19 0.9500 . ?
C19 C20 1.401(3) . ?
C23 H23 0.9500 . ?
C23 C22 1.390(3) . ?
C10 C11 1.510(3) . ?
C10 C1 1.528(3) . ?
C29 H29A 0.9800 . ?
C29 H29B 0.9800 . ?
C29 H29C 0.9800 . ?
C29 C28 1.539(3) . ?
C32 C33 1.376(3) . ?
C32 C17 1.529(3) . ?
C32 C37 1.381(3) . ?
C9 H9A 0.9900 . ?
C9 H9B 0.9900 . ?
C9 C1 1.555(3) . ?
C20 C21 1.401(3) . ?
C20 C28 1.545(3) . ?
C33 H33 0.9500 . ?
C33 C34 1.383(3) . ?
C17 H17 1.0000 . ?
C11 H11 1.0000 . ?
C11 C12 1.532(3) . ?
C11 C16 1.529(3) . ?
C21 C22 1.407(3) . ?
C1 C3 1.517(3) . ?
C1 C2 1.542(3) . ?
C3 C4 1.383(3) . ?
C3 C8 1.389(3) . ?
C2 H2A 0.9900 . ?
C2 H2B 0.9900 . ?
C22 C24 1.547(3) . ?
C37 H37 0.9500 . ?
C37 C36 1.390(3) . ?
C28 C31 1.539(3) . ?
C28 C30 1.533(3) . ?
C34 H34 0.9500 . ?
C34 C35 1.382(3) . ?
C4 H4 0.9500 . ?
C4 C5 1.386(3) . ?
C12 H12A 0.9900 . ?
C12 H12B 0.9900 . ?
C12 C13 1.530(3) . ?
C5 H5 0.9500 . ?
C5 C6 1.378(3) . ?
C36 H36 0.9500 . ?
C36 C35 1.361(3) . ?
C6 H6 0.9500 . ?
C6 C7 1.368(3) . ?
C35 H35 0.9500 . ?
C8 H8 0.9500 . ?
C8 C7 1.388(3) . ?
C31 H31A 0.9800 . ?
C31 H31B 0.9800 . ?
C31 H31C 0.9800 . ?
C25 H25A 0.9800 . ?
C25 H25B 0.9800 . ?
C25 H25C 0.9800 . ?
C25 C24 1.543(3) . ?
C24 C27 1.537(3) . ?
C24 C26 1.534(4) . ?
C7 H7 0.9500 . ?
C13 H13A 0.9900 . ?
C13 H13B 0.9900 . ?
C13 C14 1.510(4) . ?
C27 H27A 0.9800 . ?
C27 H27B 0.9800 . ?
C27 H27C 0.9800 . ?
C14 H14A 0.9900 . ?
C14 H14B 0.9900 . ?
C14 C15 1.508(4) . ?
C26 H26A 0.9800 . ?
C26 H26B 0.9800 . ?
C26 H26C 0.9800 . ?
C16 H16A 0.9900 . ?
C16 H16B 0.9900 . ?
C16 C15 1.526(3) . ?
C30 H30A 0.9800 . ?
C30 H30B 0.9800 . ?
C30 H30C 0.9800 . ?
C15 H15A 0.9900 . ?
C15 H15B 0.9900 . ?

loop_
_geom_torsion_atom_site_label_1
_geom_torsion_atom_site_label_2
_geom_torsion_atom_site_label_3
_geom_torsion_atom_site_label_4
_geom_torsion
_geom_torsion_site_symmetry_1
_geom_torsion_site_symmetry_2
_geom_torsion_site_symmetry_3
_geom_torsion_site_symmetry_4
_geom_torsion_publ_flag
O2 C21 C22 C23 -178.37(17) . . . . ?
O2 C21 C22 C24 0.3(3) . . . . ?
O1 C10 C11 C12 58.4(3) . . . . ?
O1 C10 C11 C16 -63.8(3) . . . . ?
O1 C10 C1 C9 114.7(2) . . . . ?
O1 C10 C1 C3 -113.5(2) . . . . ?
O1 C10 C1 C2 20.5(3) . . . . ?
N1 C9 C1 C10 -93.76(17) . . . . ?
N1 C9 C1 C3 138.31(17) . . . . ?
N1 C9 C1 C2 18.42(15) . . . . ?
C18 C19 C20 C21 1.2(3) . . . . ?
C18 C19 C20 C28 179.85(17) . . . . ?
C18 C23 C22 C21 0.5(3) . . . . ?
C18 C23 C22 C24 -178.20(18) . . . . ?
C19 C18 C23 C22 -2.6(3) . . . . ?
C19 C18 C17 N1 -40.4(2) . . . . ?
C19 C18 C17 C32 82.7(2) . . . . ?
C19 C20 C21 O2 177.58(17) . . . . ?
C19 C20 C21 C22 -3.5(3) . . . . ?
C19 C20 C28 C29 -111.3(2) . . . . ?
C19 C20 C28 C31 125.3(2) . . . . ?
C19 C20 C28 C30 6.5(3) . . . . ?
C23 C18 C19 C20 1.7(3) . . . . ?
C23 C18 C17 N1 139.87(18) . . . . ?
C23 C18 C17 C32 -97.0(2) . . . . ?
C23 C22 C24 C25 -3.7(3) . . . . ?
C23 C22 C24 C27 -122.8(2) . . . . ?
C23 C22 C24 C26 114.3(2) . . . . ?
C10 C11 C12 C13 -179.64(19) . . . . ?
C10 C11 C16 C15 -179.5(2) . . . . ?
C10 C1 C3 C4 -101.0(2) . . . . ?
C10 C1 C3 C8 78.9(2) . . . . ?
C10 C1 C2 N1 93.03(17) . . . . ?
C32 C33 C34 C35 0.9(3) . . . . ?
C32 C37 C36 C35 0.6(3) . . . . ?
C9 N1 C17 C18 -65.0(2) . . . . ?
C9 N1 C17 C32 170.61(15) . . . . ?
C9 N1 C2 C1 19.17(15) . . . . ?
C9 C1 C3 C4 27.6(3) . . . . ?
C9 C1 C3 C8 -152.52(19) . . . . ?
C9 C1 C2 N1 -18.25(15) . . . . ?
C20 C21 C22 C23 2.6(3) . . . . ?
C20 C21 C22 C24 -178.67(19) . . . . ?
C33 C32 C17 N1 40.4(2) . . . . ?
C33 C32 C17 C18 -82.5(2) . . . . ?
C33 C32 C37 C36 -0.3(3) . . . . ?
C33 C34 C35 C36 -0.6(4) . . . . ?
C17 N1 C9 C1 -138.42(16) . . . . ?
C17 N1 C2 C1 137.55(17) . . . . ?
C17 C18 C19 C20 -178.04(17) . . . . ?
C17 C18 C23 C22 177.11(17) . . . . ?
C17 C32 C33 C34 178.91(19) . . . . ?
C17 C32 C37 C36 -179.64(18) . . . . ?
C11 C10 C1 C9 -65.6(2) . . . . ?
C11 C10 C1 C3 66.2(2) . . . . ?
C11 C10 C1 C2 -159.87(16) . . . . ?
C11 C12 C13 C14 55.7(3) . . . . ?
C11 C16 C15 C14 -57.3(3) . . . . ?
C21 C20 C28 C29 67.2(2) . . . . ?
C21 C20 C28 C31 -56.2(3) . . . . ?
C21 C20 C28 C30 -174.98(19) . . . . ?
C21 C22 C24 C25 177.7(2) . . . . ?
C21 C22 C24 C27 58.6(3) . . . . ?
C21 C22 C24 C26 -64.4(3) . . . . ?
C1 C10 C11 C12 -121.2(2) . . . . ?
C1 C10 C11 C16 116.6(2) . . . . ?
C1 C3 C4 C5 -178.9(2) . . . . ?
C1 C3 C8 C7 178.4(2) . . . . ?
C3 C1 C2 N1 -137.22(17) . . . . ?
C3 C4 C5 C6 0.2(4) . . . . ?
C3 C8 C7 C6 0.8(4) . . . . ?
C2 N1 C9 C1 -19.00(15) . . . . ?
C2 N1 C17 C18 -168.75(16) . . . . ?
C2 N1 C17 C32 66.8(2) . . . . ?
C2 C1 C3 C4 128.3(2) . . . . ?
C2 C1 C3 C8 -51.8(3) . . . . ?
C37 C32 C33 C34 -0.4(3) . . . . ?
C37 C32 C17 N1 -140.32(18) . . . . ?
C37 C32 C17 C18 96.8(2) . . . . ?
C37 C36 C35 C34 -0.1(4) . . . . ?
C28 C20 C21 O2 -1.0(3) . . . . ?
C28 C20 C21 C22 177.96(18) . . . . ?
C4 C3 C8 C7 -1.7(3) . . . . ?
C4 C5 C6 C7 -1.1(4) . . . . ?
C12 C11 C16 C15 57.8(3) . . . . ?
C12 C13 C14 C15 -55.0(3) . . . . ?
C5 C6 C7 C8 0.6(4) . . . . ?
C8 C3 C4 C5 1.2(3) . . . . ?
C13 C14 C15 C16 56.2(3) . . . . ?
C16 C11 C12 C13 -57.5(3) . . . . ?
